data_7109401
loop_
_publ_author_name
'Jiang, Qibai'
'Wang, Zhaojin'
'Li, Yizhi'
'Yan, Hong'

_publ_section_title
;
 Heterolytic H2 splitting across a Ru--S bond leading to the replacement of
 S by O in the carborane-dithiolato ligand of a 15-electron Ru(III) complex
;
_journal_coden_ASTM CHCOFS
_journal_issue 52
_journal_name_full
;
 Chemical Communications (Cambridge, United Kingdom)
;
_journal_page_first 5880
_journal_page_last 5882
_journal_paper_doi 10.1039/c3cc42554a
_journal_volume 49
_journal_year 2013
_chemical_formula_sum 'C160 H206 B80 O5 P8 Ru4 S8'
_chemical_formula_weight 3982.57
_space_group_IT_number 14
_symmetry_cell_setting monoclinic
_symmetry_space_group_name_Hall '-P 2ybc'
_symmetry_space_group_name_H-M 'P 1 21/c 1'
_atom_sites_solution_hydrogens geom
_atom_sites_solution_primary direct
_atom_sites_solution_secondary difmap
_audit_creation_method SHELXL-97
_cell_angle_alpha 90.00
_cell_angle_beta 93.837(2)
_cell_angle_gamma 90.00
_cell_formula_units_Z 1
_cell_length_a 11.1116(11)
_cell_length_b 21.748(2)
_cell_length_c 20.813(2)
_cell_measurement_reflns_used 6781
_cell_measurement_temperature 291(2)
_cell_measurement_theta_max 25.09
_cell_measurement_theta_min 2.34
_cell_volume 5018.3(8)
_computing_structure_refinement 'SHELXL-97 (Sheldrick, 1997)'
_computing_structure_solution 'SHELXS-97 (Sheldrick, 1990)'
_diffrn_ambient_temperature 291(2)
_diffrn_measured_fraction_theta_full 0.999
_diffrn_measured_fraction_theta_max 0.999
_diffrn_radiation_monochromator graphite
_diffrn_radiation_source 'fine-focus sealed tube'
_diffrn_radiation_type MoK\a
_diffrn_radiation_wavelength 0.71073
_diffrn_reflns_av_R_equivalents 0.0451
_diffrn_reflns_av_sigmaI/netI 0.0914
_diffrn_reflns_limit_h_max 13
_diffrn_reflns_limit_h_min -10
_diffrn_reflns_limit_k_max 26
_diffrn_reflns_limit_k_min -26
_diffrn_reflns_limit_l_max 25
_diffrn_reflns_limit_l_min -25
_diffrn_reflns_number 27054
_diffrn_reflns_theta_full 26.00
_diffrn_reflns_theta_max 26.00
_diffrn_reflns_theta_min 1.87
_exptl_absorpt_coefficient_mu 0.493
_exptl_absorpt_correction_T_max 0.8992
_exptl_absorpt_correction_T_min 0.8742
_exptl_absorpt_correction_type multi-scan
_exptl_absorpt_process_details sadabs;bruker,2000
_exptl_crystal_density_diffrn 1.318
_exptl_crystal_density_method 'not measured'
_exptl_crystal_F_000 2030
_exptl_crystal_size_max 0.28
_exptl_crystal_size_mid 0.24
_exptl_crystal_size_min 0.22
_refine_diff_density_max 1.079
_refine_diff_density_min -0.722
_refine_diff_density_rms 0.080
_refine_ls_extinction_method none
_refine_ls_goodness_of_fit_ref 1.050
_refine_ls_hydrogen_treatment constr
_refine_ls_matrix_type full
_refine_ls_number_parameters 601
_refine_ls_number_reflns 9844
_refine_ls_number_restraints 0
_refine_ls_restrained_S_all 1.050
_refine_ls_R_factor_all 0.1242
_refine_ls_R_factor_gt 0.0495
_refine_ls_shift/su_max 0.000
_refine_ls_shift/su_mean 0.000
_refine_ls_structure_factor_coef Fsqd
_refine_ls_weighting_details 'calc w=1/[\s^2^(Fo^2^)+(0.0700P)^2^+1.9900P] where P=(Fo^2^+2Fc^2^)/3'
_refine_ls_weighting_scheme calc
_refine_ls_wR_factor_gt 0.1271
_refine_ls_wR_factor_ref 0.1629
_reflns_number_gt 5046
_reflns_number_total 9844
_reflns_threshold_expression >2sigma(I)
_cod_data_source_file c3cc42554a_1.cif
_cod_data_source_block 2100107a_0m
_cod_original_cell_volume 5018.2(9)
_cod_original_sg_symbol_H-M P2(1)/c
_cod_database_code 7109401

loop_
_symmetry_equiv_pos_as_xyz
'x, y, z'
'-x, y+1/2, -z+1/2'
'-x, -y, -z'
'x, -y-1/2, z-1/2'

loop_
_atom_site_label
_atom_site_type_symbol
_atom_site_fract_x
_atom_site_fract_y
_atom_site_fract_z
_atom_site_U_iso_or_equiv
_atom_site_adp_type
_atom_site_occupancy
_atom_site_symmetry_multiplicity
_atom_site_calc_flag
_atom_site_refinement_flags
B3 B 0.5438(7) 0.3881(3) 0.8817(3) 0.0634(18) Uani 1 1 d .
H03A H 0.4817 0.4151 0.8642 0.076 Uiso 1 1 d R
B4 B 0.5887(7) 0.3916(3) 0.9633(3) 0.0660(18) Uani 1 1 d .
H04A H 0.5529 0.4204 0.9913 0.079 Uiso 1 1 d R
B5 B 0.7480(7) 0.3733(3) 0.9716(4) 0.069(2) Uani 1 1 d .
H05A H 0.7996 0.3928 1.0044 0.083 Uiso 1 1 d R
B6 B 0.7993(6) 0.3606(3) 0.8960(3) 0.0607(17) Uani 1 1 d .
H06A H 0.8781 0.3725 0.8842 0.073 Uiso 1 1 d R
B7 B 0.7678(7) 0.2988(3) 0.9460(4) 0.071(2) Uani 1 1 d .
H07A H 0.8313 0.2730 0.9641 0.085 Uiso 1 1 d R
B8 B 0.7210(7) 0.2951(3) 0.8632(3) 0.0655(18) Uani 1 1 d .
H08A H 0.7542 0.2682 0.8324 0.079 Uiso 1 1 d R
B9 B 0.5657(7) 0.3128(3) 0.8533(4) 0.0675(19) Uani 1 1 d .
H09A H 0.5170 0.2951 0.8182 0.081 Uiso 1 1 d R
B10 B 0.5148(8) 0.3249(4) 0.9327(4) 0.076(2) Uani 1 1 d .
H01A H 0.4344 0.3143 0.9429 0.091 Uiso 1 1 d R
B11 B 0.6400(9) 0.3186(4) 0.9877(4) 0.084(2) Uani 1 1 d .
H01B H 0.6323 0.3040 1.0307 0.101 Uiso 1 1 d R
B12 B 0.6201(7) 0.2689(3) 0.9195(4) 0.071(2) Uani 1 1 d .
H01C H 0.6020 0.2260 0.9239 0.085 Uiso 1 1 d R
B13 B 0.3728(8) 0.4478(4) 0.6674(4) 0.081(2) Uani 1 1 d .
H01D H 0.3467 0.4737 0.7011 0.097 Uiso 1 1 d R
B14 B 0.4057(8) 0.4731(3) 0.5925(4) 0.078(2) Uani 1 1 d .
H01E H 0.3976 0.5163 0.5841 0.093 Uiso 1 1 d R
B15 B 0.5168(8) 0.4328(4) 0.5666(3) 0.081(2) Uani 1 1 d .
H01F H 0.5742 0.4520 0.5405 0.097 Uiso 1 1 d R
B16 B 0.5578(7) 0.3779(4) 0.6218(4) 0.082(2) Uani 1 1 d .
H01G H 0.6384 0.3627 0.6304 0.098 Uiso 1 1 d R
B17 B 0.4385(8) 0.3296(3) 0.6261(4) 0.079(2) Uani 1 1 d .
H01H H 0.4480 0.2871 0.6379 0.094 Uiso 1 1 d R
B18 B 0.3171(8) 0.3704(4) 0.6549(4) 0.082(2) Uani 1 1 d .
H01I H 0.2612 0.3518 0.6823 0.099 Uiso 1 1 d R
B19 B 0.2791(8) 0.4274(4) 0.6000(5) 0.090(3) Uani 1 1 d .
H01J H 0.1977 0.4424 0.5944 0.109 Uiso 1 1 d R
B20 B 0.3691(9) 0.4194(4) 0.5395(4) 0.090(3) Uani 1 1 d .
H02A H 0.3387 0.4302 0.4967 0.108 Uiso 1 1 d R
B21 B 0.4686(8) 0.3578(4) 0.5539(4) 0.084(2) Uani 1 1 d .
H02B H 0.4983 0.3321 0.5210 0.101 Uiso 1 1 d R
B22 B 0.3180(7) 0.3541(3) 0.5755(4) 0.072(2) Uani 1 1 d .
H02C H 0.2596 0.3268 0.5548 0.086 Uiso 1 1 d R
C1 C 0.6826(5) 0.4134(2) 0.9073(2) 0.0480(12) Uani 1 1 d .
C2 C 0.6672(4) 0.3672(2) 0.8423(2) 0.0486(12) Uani 1 1 d .
C3 C 0.5148(6) 0.4459(3) 0.6449(3) 0.0687(16) Uani 1 1 d .
C4 C 0.4616(6) 0.3868(3) 0.6791(3) 0.079(2) Uani 1 1 d .
H4A H 0.4884 0.3779 0.7229 0.095 Uiso 1 1 d R
C5 C 0.4613(5) 0.5745(2) 0.8224(3) 0.0601(15) Uani 1 1 d .
H8A H 0.4912 0.5353 0.8318 0.072 Uiso 1 1 calc R
C6 C 0.5338(5) 0.6166(2) 0.7955(3) 0.0472(11) Uani 1 1 d .
C7 C 0.4890(6) 0.6746(2) 0.7829(3) 0.0647(16) Uani 1 1 d .
H16A H 0.5381 0.7042 0.7657 0.078 Uiso 1 1 calc R
C8 C 0.3742(5) 0.6893(3) 0.7952(3) 0.0662(16) Uani 1 1 d .
H19A H 0.3450 0.7284 0.7852 0.079 Uiso 1 1 calc R
C9 C 0.3017(5) 0.6480(3) 0.8217(3) 0.0659(16) Uani 1 1 d .
H21A H 0.2236 0.6592 0.8304 0.079 Uiso 1 1 calc R
C10 C 0.3429(5) 0.5889(3) 0.8363(3) 0.0625(15) Uani 1 1 d .
H23A H 0.2936 0.5600 0.8545 0.075 Uiso 1 1 calc R
C11 C 0.6671(6) 0.6556(2) 0.6657(3) 0.0604(15) Uani 1 1 d .
H6A H 0.6038 0.6282 0.6574 0.072 Uiso 1 1 calc R
C12 C 0.6942(6) 0.6973(3) 0.6193(3) 0.0659(16) Uani 1 1 d .
H22A H 0.6516 0.6966 0.5793 0.079 Uiso 1 1 calc R
C13 C 0.7828(6) 0.7398(3) 0.6313(3) 0.0774(19) Uani 1 1 d .
H32A H 0.7992 0.7688 0.6002 0.093 Uiso 1 1 calc R
C14 C 0.8478(7) 0.7395(3) 0.6897(3) 0.084(2) Uani 1 1 d .
H33A H 0.9098 0.7677 0.6980 0.101 Uiso 1 1 calc R
C15 C 0.8214(6) 0.6973(3) 0.7364(3) 0.0667(16) Uani 1 1 d .
H20A H 0.8641 0.6983 0.7764 0.080 Uiso 1 1 calc R
C16 C 0.7322(5) 0.6537(2) 0.7243(2) 0.0541(13) Uani 1 1 d .
C17 C 0.7737(4) 0.6291(2) 0.8579(2) 0.0449(11) Uani 1 1 d .
C18 C 0.8999(5) 0.6237(2) 0.8656(3) 0.0539(13) Uani 1 1 d .
H3A H 0.9413 0.6047 0.8337 0.065 Uiso 1 1 calc R
C19 C 0.9635(6) 0.6461(3) 0.9197(3) 0.0672(16) Uani 1 1 d .
H15A H 1.0471 0.6429 0.9240 0.081 Uiso 1 1 calc R
C20 C 0.9034(6) 0.6726(3) 0.9662(3) 0.0706(17) Uani 1 1 d .
H28A H 0.9466 0.6871 1.0030 0.085 Uiso 1 1 calc R
C21 C 0.7798(6) 0.6791(3) 0.9612(3) 0.0691(16) Uani 1 1 d .
H27A H 0.7402 0.6987 0.9935 0.083 Uiso 1 1 calc R
C22 C 0.7150(5) 0.6556(3) 0.9065(2) 0.0565(14) Uani 1 1 d .
H11A H 0.6312 0.6580 0.9033 0.068 Uiso 1 1 calc R
C23 C 0.9013(6) 0.5637(3) 0.6406(3) 0.0649(16) Uani 1 1 d .
H14A H 0.8240 0.5497 0.6286 0.078 Uiso 1 1 calc R
C24 C 0.9547(6) 0.6076(3) 0.6034(3) 0.0686(16) Uani 1 1 d .
H30A H 0.9131 0.6219 0.5661 0.082 Uiso 1 1 calc R
C25 C 1.0658(6) 0.6300(3) 0.6202(3) 0.0731(17) Uani 1 1 d .
H37A H 1.1001 0.6597 0.5951 0.088 Uiso 1 1 calc R
C26 C 1.1274(6) 0.6080(3) 0.6751(3) 0.0770(18) Uani 1 1 d .
H24A H 1.2041 0.6232 0.6867 0.092 Uiso 1 1 calc R
C27 C 1.0784(6) 0.5643(3) 0.7132(3) 0.0661(16) Uani 1 1 d .
H34A H 1.1212 0.5504 0.7503 0.079 Uiso 1 1 calc R
C28 C 0.9626(5) 0.5408(3) 0.6955(3) 0.0598(14) Uani 1 1 d .
C29 C 0.9024(5) 0.4112(3) 0.6890(3) 0.0567(14) Uani 1 1 d .
C30 C 0.9143(6) 0.4178(3) 0.6227(3) 0.0711(17) Uani 1 1 d .
H45A H 0.9216 0.4567 0.6047 0.085 Uiso 1 1 calc R
C31 C 0.9150(6) 0.3660(3) 0.5847(3) 0.0763(18) Uani 1 1 d .
H49A H 0.9161 0.3700 0.5402 0.092 Uiso 1 1 calc R
C32 C 0.9141(6) 0.3091(3) 0.6117(4) 0.080(2) Uani 1 1 d .
H46A H 0.9206 0.2745 0.5858 0.096 Uiso 1 1 calc R
C33 C 0.9037(6) 0.3017(3) 0.6770(3) 0.0754(18) Uani 1 1 d .
H41A H 0.9006 0.2626 0.6950 0.090 Uiso 1 1 calc R
C34 C 0.8979(6) 0.3541(3) 0.7152(3) 0.0711(17) Uani 1 1 d .
H26A H 0.8908 0.3499 0.7593 0.085 Uiso 1 1 calc R
C35 C 1.0178(5) 0.4623(2) 0.8047(3) 0.0541(13) Uani 1 1 d .
C36 C 1.1164(5) 0.4260(3) 0.7891(3) 0.0670(16) Uani 1 1 d .
H17A H 1.1205 0.4114 0.7473 0.080 Uiso 1 1 calc R
C37 C 1.2079(6) 0.4118(3) 0.8354(3) 0.0707(16) Uani 1 1 d .
H29A H 1.2717 0.3872 0.8241 0.085 Uiso 1 1 calc R
C38 C 1.2068(6) 0.4325(3) 0.8960(3) 0.0662(16) Uani 1 1 d .
H18A H 1.2692 0.4230 0.9264 0.079 Uiso 1 1 calc R
C39 C 1.1107(5) 0.4684(3) 0.9123(3) 0.0651(15) Uani 1 1 d .
H13A H 1.1085 0.4827 0.9543 0.078 Uiso 1 1 calc R
C40 C 1.0180(5) 0.4836(2) 0.8677(3) 0.0589(14) Uani 1 1 d .
H2A H 0.9550 0.5083 0.8799 0.071 Uiso 1 1 calc R
O1 O 0.6851(3) 0.39108(16) 0.78308(15) 0.0517(9) Uani 1 1 d .
P1 P 0.69492(13) 0.59750(6) 0.78561(6) 0.0469(3) Uani 1 1 d .
P2 P 0.89992(12) 0.47950(6) 0.74196(7) 0.0495(3) Uani 1 1 d .
Ru1 Ru 0.70949(4) 0.490144(18) 0.777925(19) 0.04462(13) Uani 1 1 d .
S2 S 0.71706(12) 0.49117(6) 0.88819(6) 0.0486(3) Uani 1 1 d .
S3 S 0.61718(14) 0.50332(7) 0.67903(7) 0.0627(4) Uani 1 1 d .
O1W O 1.0000 1.0000 1.0000 0.082(4) Uani 0.50 2 d SP
H1WA H 0.9827 0.9625 1.0062 0.098 Uiso 0.25 1 d PR
H1WB H 0.9371 1.0191 0.9857 0.098 Uiso 0.25 1 d PR

loop_
_atom_site_aniso_label
_atom_site_aniso_U_11
_atom_site_aniso_U_22
_atom_site_aniso_U_33
_atom_site_aniso_U_23
_atom_site_aniso_U_13
_atom_site_aniso_U_12
B3 0.058(4) 0.065(4) 0.067(4) -0.028(3) 0.005(3) -0.008(3)
B4 0.075(5) 0.063(4) 0.060(4) 0.010(3) 0.005(4) -0.011(4)
B5 0.082(5) 0.057(4) 0.066(4) 0.015(3) -0.025(4) -0.006(4)
B6 0.045(4) 0.054(4) 0.078(5) 0.013(3) -0.026(3) 0.005(3)
B7 0.079(5) 0.047(4) 0.082(5) 0.020(3) -0.027(4) -0.006(3)
B8 0.072(5) 0.056(4) 0.067(4) 0.008(3) 0.001(4) 0.001(3)
B9 0.065(5) 0.060(4) 0.077(5) 0.001(3) 0.003(4) -0.023(3)
B10 0.076(5) 0.074(5) 0.078(5) -0.009(4) 0.007(4) -0.015(4)
B11 0.107(7) 0.069(5) 0.075(5) 0.015(4) 0.000(5) -0.023(5)
B12 0.079(5) 0.061(4) 0.072(5) 0.009(4) -0.012(4) -0.013(4)
B13 0.072(5) 0.078(5) 0.092(6) -0.031(4) 0.006(4) -0.019(4)
B14 0.087(6) 0.055(4) 0.088(6) 0.008(4) -0.025(4) -0.001(4)
B15 0.090(6) 0.096(6) 0.056(4) -0.018(4) 0.006(4) -0.027(5)
B16 0.060(5) 0.074(5) 0.108(6) -0.025(5) -0.012(4) 0.014(4)
B17 0.094(6) 0.055(4) 0.082(5) -0.010(4) -0.027(4) 0.000(4)
B18 0.076(5) 0.097(6) 0.073(5) -0.007(4) 0.000(4) -0.031(5)
B19 0.072(6) 0.065(5) 0.129(8) -0.023(5) -0.024(5) 0.001(4)
B20 0.106(7) 0.078(5) 0.081(6) 0.005(4) -0.034(5) -0.018(5)
B21 0.085(6) 0.087(6) 0.081(5) -0.033(4) 0.010(4) -0.006(5)
B22 0.070(5) 0.064(4) 0.079(5) -0.013(4) -0.015(4) -0.005(4)
C1 0.051(3) 0.052(3) 0.040(3) 0.016(2) -0.003(2) -0.011(2)
C2 0.040(3) 0.055(3) 0.050(3) -0.005(2) 0.003(2) -0.015(2)
C3 0.079(4) 0.062(4) 0.064(4) -0.006(3) -0.004(3) 0.001(3)
C4 0.080(5) 0.092(5) 0.064(4) 0.003(3) -0.014(3) -0.034(4)
C5 0.068(4) 0.034(3) 0.077(4) 0.011(3) 0.002(3) 0.011(3)
C6 0.046(3) 0.033(2) 0.062(3) 0.001(2) -0.005(2) 0.001(2)
C7 0.070(4) 0.046(3) 0.078(4) 0.010(3) 0.007(3) 0.008(3)
C8 0.060(4) 0.049(3) 0.088(4) 0.015(3) -0.005(3) 0.012(3)
C9 0.043(3) 0.070(4) 0.086(4) -0.020(3) 0.010(3) 0.008(3)
C10 0.053(4) 0.054(3) 0.083(4) -0.002(3) 0.019(3) -0.001(3)
C11 0.068(4) 0.045(3) 0.065(3) 0.006(3) -0.018(3) 0.012(3)
C12 0.076(4) 0.055(3) 0.064(4) 0.018(3) -0.015(3) 0.004(3)
C13 0.078(5) 0.089(5) 0.065(4) 0.038(3) -0.002(3) -0.011(4)
C14 0.107(6) 0.058(4) 0.082(4) 0.027(3) -0.035(4) -0.034(4)
C15 0.074(4) 0.054(3) 0.069(4) 0.011(3) -0.010(3) -0.013(3)
C16 0.071(4) 0.048(3) 0.042(3) 0.003(2) -0.007(2) -0.006(3)
C17 0.039(3) 0.043(3) 0.052(3) 0.009(2) -0.002(2) -0.002(2)
C18 0.055(3) 0.048(3) 0.059(3) -0.010(2) 0.001(2) -0.004(3)
C19 0.069(4) 0.057(3) 0.074(4) -0.013(3) -0.008(3) -0.011(3)
C20 0.070(4) 0.082(4) 0.057(4) -0.007(3) -0.015(3) -0.022(3)
C21 0.077(4) 0.067(4) 0.063(4) -0.019(3) 0.006(3) -0.012(3)
C22 0.052(3) 0.068(4) 0.050(3) -0.014(3) 0.005(2) -0.005(3)
C23 0.070(4) 0.074(4) 0.051(3) 0.008(3) 0.006(3) -0.015(3)
C24 0.068(4) 0.063(4) 0.076(4) 0.014(3) 0.010(3) -0.014(3)
C25 0.065(4) 0.075(4) 0.081(4) 0.016(3) 0.018(3) -0.014(3)
C26 0.072(4) 0.087(5) 0.071(4) 0.000(4) 0.001(3) -0.025(4)
C27 0.066(4) 0.075(4) 0.056(3) 0.000(3) -0.004(3) -0.019(3)
C28 0.052(3) 0.055(3) 0.074(4) -0.011(3) 0.013(3) -0.007(3)
C29 0.036(3) 0.056(3) 0.078(4) 0.002(3) 0.003(3) 0.009(2)
C30 0.077(4) 0.065(4) 0.073(4) -0.015(3) 0.014(3) -0.001(3)
C31 0.077(5) 0.074(4) 0.079(4) -0.016(3) 0.017(4) 0.014(4)
C32 0.065(4) 0.078(5) 0.098(5) -0.031(4) 0.015(4) 0.018(4)
C33 0.079(5) 0.054(4) 0.092(5) -0.030(3) -0.001(4) 0.002(3)
C34 0.088(5) 0.049(3) 0.075(4) -0.004(3) 0.000(3) 0.005(3)
C35 0.046(3) 0.048(3) 0.068(4) 0.003(3) 0.006(3) -0.005(2)
C36 0.059(4) 0.057(3) 0.086(4) -0.005(3) 0.008(3) 0.015(3)
C37 0.055(4) 0.068(4) 0.088(5) -0.006(3) 0.002(3) 0.015(3)
C38 0.057(4) 0.057(3) 0.083(4) 0.017(3) -0.014(3) 0.003(3)
C39 0.054(4) 0.063(4) 0.077(4) 0.012(3) -0.001(3) -0.008(3)
C40 0.062(4) 0.042(3) 0.071(4) 0.018(3) -0.001(3) 0.021(3)
O1 0.054(2) 0.054(2) 0.0465(19) 0.0099(16) 0.0020(16) -0.0025(16)
P1 0.0513(8) 0.0404(7) 0.0475(7) 0.0043(6) -0.0074(6) 0.0022(6)
P2 0.0419(7) 0.0503(8) 0.0568(8) 0.0011(6) 0.0071(6) -0.0018(6)
Ru1 0.0416(2) 0.0440(2) 0.0481(2) 0.00409(18) 0.00133(16) -0.00089(19)
S2 0.0569(8) 0.0437(7) 0.0444(7) 0.0046(5) -0.0015(5) -0.0023(6)
S3 0.0690(9) 0.0562(8) 0.0604(8) 0.0121(7) -0.0135(7) -0.0184(7)
O1W 0.086(9) 0.064(8) 0.093(9) 0.007(6) -0.015(7) -0.015(7)

loop_
_atom_type_symbol
_atom_type_description
_atom_type_scat_dispersion_real
_atom_type_scat_dispersion_imag
_atom_type_scat_source
C C 0.0033 0.0016 'International Tables Vol C Tables 4.2.6.8 and 6.1.1.4'
H H 0.0000 0.0000 'International Tables Vol C Tables 4.2.6.8 and 6.1.1.4'
B B 0.0013 0.0007 'International Tables Vol C Tables 4.2.6.8 and 6.1.1.4'
S S 0.1246 0.1234 'International Tables Vol C Tables 4.2.6.8 and 6.1.1.4'
Ru Ru -1.2594 0.8363 'International Tables Vol C Tables 4.2.6.8 and 6.1.1.4'
P P 0.1023 0.0942 'International Tables Vol C Tables 4.2.6.8 and 6.1.1.4'
O O 0.0106 0.0060 'International Tables Vol C Tables 4.2.6.8 and 6.1.1.4'

loop_
_geom_angle_atom_site_label_1
_geom_angle_atom_site_label_2
_geom_angle_atom_site_label_3
_geom_angle
C1 B3 C2 59.5(3)
C1 B3 B4 58.8(4)
C2 B3 B4 107.1(5)
C1 B3 B9 105.4(5)
C2 B3 B9 57.2(3)
B4 B3 B9 109.4(6)
C1 B3 B10 105.2(5)
C2 B3 B10 105.4(5)
B4 B3 B10 60.2(4)
B9 B3 B10 61.1(4)
C1 B3 H03A 122.5
C2 B3 H03A 124.2
B4 B3 H03A 119.6
B9 B3 H03A 123.7
B10 B3 H03A 123.0
C1 B4 B3 59.1(3)
C1 B4 B11 104.5(6)
B3 B4 B11 108.0(5)
C1 B4 B10 106.0(5)
B3 B4 B10 61.0(4)
B11 B4 B10 59.6(5)
C1 B4 B5 58.7(4)
B3 B4 B5 107.3(5)
B11 B4 B5 58.3(4)
B10 B4 B5 106.3(5)
C1 B4 H04A 122.6
B3 B4 H04A 121.3
B11 B4 H04A 123.7
B10 B4 H04A 123.7
B5 B4 H04A 121.8
C1 B5 B7 107.0(5)
C1 B5 B6 61.4(4)
B7 B5 B6 60.8(4)
C1 B5 B11 103.6(5)
B7 B5 B11 61.4(5)
B6 B5 B11 109.9(6)
C1 B5 B4 56.9(3)
B7 B5 B4 108.7(5)
B6 B5 B4 109.1(5)
B11 B5 B4 59.1(4)
C1 B5 H05A 122.1
B7 B5 H05A 123.5
B6 B5 H05A 119.9
B11 B5 H05A 123.6
B4 B5 H05A 120.3
B5 B6 B7 59.4(4)
B5 B6 C1 59.0(4)
B7 B6 C1 104.1(5)
B5 B6 B8 107.1(5)
B7 B6 B8 60.1(4)
C1 B6 B8 103.1(4)
B5 B6 C2 104.4(5)
B7 B6 C2 104.1(5)
C1 B6 C2 56.7(3)
B8 B6 C2 57.6(3)
B5 B6 H06A 123.5
B7 B6 H06A 125.6
C1 B6 H06A 123.4
B8 B6 H06A 123.2
C2 B6 H06A 122.8
B5 B7 B6 59.8(4)
B5 B7 B11 59.7(5)
B6 B7 B11 107.7(5)
B5 B7 B8 108.0(5)
B6 B7 B8 60.9(4)
B11 B7 B8 107.2(5)
B5 B7 B12 107.4(6)
B6 B7 B12 107.9(5)
B11 B7 B12 59.8(5)
B8 B7 B12 59.2(4)
B5 B7 H07A 122.3
B6 B7 H07A 120.8
B11 B7 H07A 122.9
B8 B7 H07A 121.2
B12 B7 H07A 122.3
C2 B8 B9 56.8(3)
C2 B8 B7 106.2(5)
B9 B8 B7 109.0(5)
C2 B8 B12 103.7(5)
B9 B8 B12 59.3(4)
B7 B8 B12 61.8(4)
C2 B8 B6 61.5(3)
B9 B8 B6 108.7(5)
B7 B8 B6 59.1(4)
B12 B8 B6 108.6(5)
C2 B8 H08A 121.9
B9 B8 H08A 118.1
B7 B8 H08A 125.2
B12 B8 H08A 122.3
B6 B8 H08A 122.9
C2 B9 B12 107.2(5)
C2 B9 B3 59.7(4)
B12 B9 B3 106.9(5)
C2 B9 B8 60.2(4)
B12 B9 B8 60.4(4)
B3 B9 B8 108.6(5)
C2 B9 B10 106.3(5)
B12 B9 B10 58.1(4)
B3 B9 B10 59.9(4)
B8 B9 B10 106.8(6)
C2 B9 H09A 122.2
B12 B9 H09A 121.9
B3 B9 H09A 122.9
B8 B9 H09A 119.9
B10 B9 H09A 124.1
B12 B10 B11 61.9(5)
B12 B10 B4 109.5(6)
B11 B10 B4 59.8(4)
B12 B10 B3 107.4(5)
B11 B10 B3 106.4(5)
B4 B10 B3 58.8(4)
B12 B10 B9 59.5(4)
B11 B10 B9 107.7(6)
B4 B10 B9 106.5(5)
B3 B10 B9 59.0(4)
B12 B10 H01A 121.2
B11 B10 H01A 123.3
B4 B10 H01A 122.3
B3 B10 H01A 121.7
B9 B10 H01A 121.5
B5 B11 B10 110.5(5)
B5 B11 B4 62.6(4)
B10 B11 B4 60.6(5)
B5 B11 B7 58.9(4)
B10 B11 B7 109.2(6)
B4 B11 B7 109.6(5)
B5 B11 B12 108.2(6)
B10 B11 B12 58.4(4)
B4 B11 B12 107.3(6)
B7 B11 B12 61.5(5)
B5 B11 H01B 120.8
B10 B11 H01B 121.4
B4 B11 H01B 121.6
B7 B11 H01B 120.2
B12 B11 H01B 121.8
B10 B12 B9 62.5(4)
B10 B12 B8 110.2(5)
B9 B12 B8 60.2(4)
B10 B12 B11 59.7(5)
B9 B12 B11 108.3(6)
B8 B12 B11 106.3(5)
B10 B12 B7 107.9(5)
B9 B12 B7 107.5(5)
B8 B12 B7 59.1(4)
B11 B12 B7 58.7(5)
B10 B12 H01C 121.5
B9 B12 H01C 122.8
B8 B12 H01C 121.5
B11 B12 H01C 121.9
B7 B12 H01C 120.7
C4 B13 C3 57.3(4)
C4 B13 B14 103.2(6)
C3 B13 B14 59.5(4)
C4 B13 B19 103.4(5)
C3 B13 B19 106.9(6)
B14 B13 B19 60.3(5)
C4 B13 B18 58.1(4)
C3 B13 B18 104.8(6)
B14 B13 B18 105.1(6)
B19 B13 B18 57.9(5)
C4 B13 H01D 124.4
C3 B13 H01D 123.7
B14 B13 H01D 124.9
B19 B13 H01D 122.9
B18 B13 H01D 122.2
B15 B14 B20 63.6(5)
B15 B14 C3 59.9(4)
B20 B14 C3 108.7(6)
B15 B14 B13 109.9(6)
B20 B14 B13 109.0(6)
C3 B14 B13 59.1(4)
B15 B14 B19 110.9(6)
B20 B14 B19 59.1(5)
C3 B14 B19 107.1(6)
B13 B14 B19 60.8(5)
B15 B14 H01E 122.0
B20 B14 H01E 124.0
C3 B14 H01E 121.2
B13 B14 H01E 117.2
B19 B14 H01E 120.6
B14 B15 C3 61.5(4)
B14 B15 B16 109.2(6)
C3 B15 B16 58.4(4)
B14 B15 B20 58.4(5)
C3 B15 B20 106.0(6)
B16 B15 B20 108.0(6)
B14 B15 B21 108.8(6)
C3 B15 B21 106.7(6)
B16 B15 B21 60.5(5)
B20 B15 B21 60.8(5)
B14 B15 H01F 119.9
C3 B15 H01F 122.4
B16 B15 H01F 122.1
B20 B15 H01F 122.8
B21 B15 H01F 122.2
C3 B16 C4 58.0(4)
C3 B16 B15 59.5(4)
C4 B16 B15 104.3(6)
C3 B16 B17 107.4(6)
C4 B16 B17 59.6(5)
B15 B16 B17 107.2(6)
C3 B16 B21 107.8(6)
C4 B16 B21 104.8(6)
B15 B16 B21 60.7(5)
B17 B16 B21 58.6(5)
C3 B16 H01G 123.0
C4 B16 H01G 122.8
B15 B16 H01G 125.0
B17 B16 H01G 119.8
B21 B16 H01G 122.8
C4 B17 B21 106.7(6)
C4 B17 B16 59.2(4)
B21 B17 B16 61.6(5)
C4 B17 B22 104.5(6)
B21 B17 B22 62.3(5)
B16 B17 B22 110.6(6)
C4 B17 B18 59.0(4)
B21 B17 B18 109.1(6)
B16 B17 B18 109.0(6)
B22 B17 B18 58.1(5)
C4 B17 H01H 122.5
B21 B17 H01H 123.8
B16 B17 H01H 122.4
B22 B17 H01H 121.3
B18 B17 H01H 118.2
C4 B18 B22 105.6(6)
C4 B18 B19 103.4(6)
B22 B18 B19 61.2(5)
C4 B18 B17 58.1(5)
B22 B18 B17 60.3(5)
B19 B18 B17 107.3(6)
C4 B18 B13 56.6(4)
B22 B18 B13 108.1(6)
B19 B18 B13 59.3(5)
B17 B18 B13 104.9(6)
C4 B18 H01I 123.5
B22 B18 H01I 122.6
B19 B18 H01I 123.9
B17 B18 H01I 122.3
B13 B18 H01I 122.4
B20 B19 B18 107.0(7)
B20 B19 B22 60.6(5)
B18 B19 B22 58.6(5)
B20 B19 B14 57.5(5)
B18 B19 B14 107.9(6)
B22 B19 B14 106.2(6)
B20 B19 B13 106.1(6)
B18 B19 B13 62.8(5)
B22 B19 B13 108.8(6)
B14 B19 B13 58.9(5)
B20 B19 H01J 123.5
B18 B19 H01J 120.8
B22 B19 H01J 121.8
B14 B19 H01J 123.9
B13 B19 H01J 121.1
B14 B20 B19 63.4(5)
B14 B20 B22 111.7(7)
B19 B20 B22 61.7(5)
B14 B20 B15 58.1(5)
B19 B20 B15 109.9(6)
B22 B20 B15 109.4(6)
B14 B20 B21 107.7(6)
B19 B20 B21 110.8(6)
B22 B20 B21 61.1(5)
B15 B20 B21 59.8(5)
B14 B20 H02A 120.4
B19 B20 H02A 118.8
B22 B20 H02A 120.0
B15 B20 H02A 122.0
B21 B20 H02A 121.7
B17 B21 B16 59.9(5)
B17 B21 B15 106.6(5)
B16 B21 B15 58.8(5)
B17 B21 B20 105.8(6)
B16 B21 B20 105.5(6)
B15 B21 B20 59.4(5)
B17 B21 B22 60.3(5)
B16 B21 B22 107.8(6)
B15 B21 B22 107.1(6)
B20 B21 B22 58.6(5)
B17 B21 H02B 121.6
B16 B21 H02B 121.7
B15 B21 H02B 122.7
B20 B21 H02B 124.5
B22 B21 H02B 122.1
B18 B22 B20 106.1(6)
B18 B22 B17 61.6(5)
B20 B22 B17 104.8(6)
B18 B22 B19 60.2(5)
B20 B22 B19 57.8(5)
B17 B22 B19 107.6(5)
B18 B22 B21 107.9(6)
B20 B22 B21 60.3(5)
B17 B22 B21 57.3(5)
B19 B22 B21 107.0(6)
B18 B22 H02C 121.3
B20 B22 H02C 123.2
B17 B22 H02C 123.7
B19 B22 H02C 121.6
B21 B22 H02C 122.6
B4 C1 C2 110.7(4)
B4 C1 B3 62.1(4)
C2 C1 B3 60.7(3)
B4 C1 B5 64.4(4)
C2 C1 B5 109.7(4)
B3 C1 B5 114.2(5)
B4 C1 B6 113.9(4)
C2 C1 B6 62.6(3)
B3 C1 B6 114.2(4)
B5 C1 B6 59.7(4)
B4 C1 S2 124.9(4)
C2 C1 S2 113.5(3)
B3 C1 S2 116.4(4)
B5 C1 S2 124.7(4)
B6 C1 S2 114.7(4)
O1 C2 B9 122.5(5)
O1 C2 C1 119.0(4)
B9 C2 C1 110.3(4)
O1 C2 B3 120.2(5)
B9 C2 B3 63.2(4)
C1 C2 B3 59.8(3)
O1 C2 B8 120.4(4)
B9 C2 B8 62.9(4)
C1 C2 B8 109.0(4)
B3 C2 B8 113.4(5)
O1 C2 B6 115.5(4)
B9 C2 B6 113.1(5)
C1 C2 B6 60.7(3)
B3 C2 B6 111.9(4)
B8 C2 B6 60.9(4)
C4 C3 B16 61.9(5)
C4 C3 B15 109.2(5)
B16 C3 B15 62.1(5)
C4 C3 B13 60.9(5)
B16 C3 B13 113.8(5)
B15 C3 B13 110.7(6)
C4 C3 B14 107.4(5)
B16 C3 B14 109.8(5)
B15 C3 B14 58.6(5)
B13 C3 B14 61.4(5)
C4 C3 S3 128.5(4)
B16 C3 S3 123.5(5)
B15 C3 S3 117.2(5)
B13 C3 S3 117.0(4)
B14 C3 S3 114.8(4)
C3 C4 B13 61.8(4)
C3 C4 B16 60.1(4)
B13 C4 B16 113.0(6)
C3 C4 B17 110.4(5)
B13 C4 B17 115.7(5)
B16 C4 B17 61.2(5)
C3 C4 B18 114.2(6)
B13 C4 B18 65.3(5)
B16 C4 B18 113.9(5)
B17 C4 B18 62.9(5)
C3 C4 H4A 119.1
B13 C4 H4A 116.5
B16 C4 H4A 118.9
B17 C4 H4A 120.0
B18 C4 H4A 117.9
C6 C5 C10 121.5(5)
C6 C5 H8A 119.3
C10 C5 H8A 119.3
C5 C6 C7 118.6(5)
C5 C6 P1 119.5(4)
C7 C6 P1 121.5(4)
C8 C7 C6 120.8(6)
C8 C7 H16A 119.6
C6 C7 H16A 119.6
C9 C8 C7 121.1(5)
C9 C8 H19A 119.4
C7 C8 H19A 119.4
C8 C9 C10 120.5(5)
C8 C9 H21A 119.8
C10 C9 H21A 119.8
C9 C10 C5 117.5(5)
C9 C10 H23A 121.3
C5 C10 H23A 121.3
C12 C11 C16 121.1(6)
C12 C11 H6A 119.5
C16 C11 H6A 119.5
C13 C12 C11 120.6(6)
C13 C12 H22A 119.7
C11 C12 H22A 119.7
C12 C13 C14 119.3(5)
C12 C13 H32A 120.3
C14 C13 H32A 120.3
C13 C14 C15 120.2(6)
C13 C14 H33A 119.9
C15 C14 H33A 119.9
C14 C15 C16 120.7(6)
C14 C15 H20A 119.7
C16 C15 H20A 119.7
C11 C16 C15 118.0(5)
C11 C16 P1 120.4(4)
C15 C16 P1 121.5(4)
C22 C17 C18 118.1(5)
C22 C17 P1 122.9(4)
C18 C17 P1 118.9(4)
C19 C18 C17 121.2(5)
C19 C18 H3A 119.4
C17 C18 H3A 119.4
C20 C19 C18 119.2(6)
C20 C19 H15A 120.4
C18 C19 H15A 120.4
C19 C20 C21 122.1(6)
C19 C20 H28A 119.0
C21 C20 H28A 119.0
C20 C21 C22 118.7(6)
C20 C21 H27A 120.7
C22 C21 H27A 120.7
C17 C22 C21 120.7(5)
C17 C22 H11A 119.7
C21 C22 H11A 119.7
C28 C23 C24 120.2(6)
C28 C23 H14A 119.9
C24 C23 H14A 119.9
C25 C24 C23 121.4(6)
C25 C24 H30A 119.3
C23 C24 H30A 119.3
C24 C25 C26 119.0(6)
C24 C25 H37A 120.5
C26 C25 H37A 120.5
C27 C26 C25 121.6(6)
C27 C26 H24A 119.2
C25 C26 H24A 119.2
C26 C27 C28 119.4(6)
C26 C27 H34A 120.3
C28 C27 H34A 120.3
C23 C28 C27 118.4(5)
C23 C28 P2 121.3(4)
C27 C28 P2 120.3(5)
C34 C29 C30 119.9(6)
C34 C29 P2 119.5(5)
C30 C29 P2 120.6(4)
C31 C30 C29 119.0(6)
C31 C30 H45A 120.5
C29 C30 H45A 120.5
C32 C31 C30 120.5(7)
C32 C31 H49A 119.8
C30 C31 H49A 119.8
C31 C32 C33 121.1(6)
C31 C32 H46A 119.5
C33 C32 H46A 119.5
C32 C33 C34 118.5(6)
C32 C33 H41A 120.7
C34 C33 H41A 120.7
C29 C34 C33 120.9(6)
C29 C34 H26A 119.6
C33 C34 H26A 119.6
C40 C35 C36 116.9(5)
C40 C35 P2 124.2(4)
C36 C35 P2 118.9(4)
C37 C36 C35 120.7(6)
C37 C36 H17A 119.7
C35 C36 H17A 119.7
C38 C37 C36 121.7(6)
C38 C37 H29A 119.1
C36 C37 H29A 119.1
C37 C38 C39 118.4(6)
C37 C38 H18A 120.8
C39 C38 H18A 120.8
C40 C39 C38 121.7(6)
C40 C39 H13A 119.2
C38 C39 H13A 119.2
C39 C40 C35 120.6(6)
C39 C40 H2A 119.7
C35 C40 H2A 119.7
C2 O1 Ru1 116.6(3)
C17 P1 C16 101.8(2)
C17 P1 C6 103.7(2)
C16 P1 C6 101.0(3)
C17 P1 Ru1 113.55(16)
C16 P1 Ru1 126.58(18)
C6 P1 Ru1 107.51(15)
C28 P2 C35 104.5(3)
C28 P2 C29 104.6(3)
C35 P2 C29 102.8(2)
C28 P2 Ru1 119.56(19)
C35 P2 Ru1 114.76(18)
C29 P2 Ru1 108.97(18)
O1 Ru1 S3 96.90(10)
O1 Ru1 S2 87.51(9)
S3 Ru1 S2 153.74(6)
O1 Ru1 P2 92.10(10)
S3 Ru1 P2 95.04(6)
S2 Ru1 P2 110.71(5)
O1 Ru1 P1 166.61(10)
S3 Ru1 P1 84.64(5)
S2 Ru1 P1 85.42(5)
P2 Ru1 P1 101.03(5)
C1 S2 Ru1 102.70(16)
C3 S3 Ru1 120.5(2)
H1WA O1W H1WB 109.5

loop_
_geom_bond_atom_site_label_1
_geom_bond_atom_site_label_2
_geom_bond_distance
B3 C1 1.689(8)
B3 C2 1.705(8)
B3 B4 1.739(10)
B3 B9 1.763(10)
B3 B10 1.779(11)
B3 H03A 0.9600
B4 C1 1.683(8)
B4 B11 1.751(11)
B4 B10 1.765(10)
B4 B5 1.812(11)
B4 H04A 0.9600
B5 C1 1.718(8)
B5 B7 1.723(10)
B5 B6 1.730(11)
B5 B11 1.738(11)
B5 H05A 0.9601
B6 B7 1.749(9)
B6 C1 1.760(8)
B6 B8 1.781(10)
B6 C2 1.791(8)
B6 H06A 0.9601
B7 B11 1.766(12)
B7 B8 1.767(10)
B7 B12 1.816(10)
B7 H07A 0.9601
B8 C2 1.722(8)
B8 B9 1.765(11)
B8 B12 1.769(10)
B8 H08A 0.9598
B9 C2 1.660(8)
B9 B12 1.749(10)
B9 B10 1.801(10)
B9 H09A 0.9600
B10 B12 1.723(11)
B10 B11 1.747(12)
B10 H01A 0.9601
B11 B12 1.785(11)
B11 H01B 0.9600
B12 H01C 0.9601
B13 C4 1.662(11)
B13 C3 1.676(11)
B13 B14 1.715(12)
B13 B19 1.748(12)
B13 B18 1.808(11)
B13 H01D 0.9600
B14 B15 1.635(12)
B14 B20 1.640(11)
B14 C3 1.682(10)
B14 B19 1.738(12)
B14 H01E 0.9600
B15 C3 1.656(9)
B15 B16 1.697(13)
B15 B20 1.725(12)
B15 B21 1.731(11)
B15 H01F 0.9602
B16 C3 1.636(9)
B16 C4 1.665(11)
B16 B17 1.699(12)
B16 B21 1.727(11)
B16 H01G 0.9599
B17 C4 1.672(10)
B17 B21 1.676(12)
B17 B22 1.731(11)
B17 B18 1.753(12)
B17 H01H 0.9600
B18 C4 1.689(10)
B18 B22 1.691(11)
B18 B19 1.721(13)
B18 H01I 0.9598
B19 B20 1.669(13)
B19 B22 1.737(11)
B19 H01J 0.9602
B20 B22 1.719(12)
B20 B21 1.749(13)
B20 H02A 0.9600
B21 B22 1.763(12)
B21 H02B 0.9600
B22 H02C 0.9600
C1 C2 1.685(7)
C1 S2 1.785(5)
C2 O1 1.365(6)
C3 C4 1.601(9)
C3 S3 1.803(6)
C4 H4A 0.9602
C5 C6 1.365(7)
C5 C10 1.402(8)
C5 H8A 0.9300
C6 C7 1.374(7)
C6 P1 1.863(5)
C7 C8 1.357(8)
C7 H16A 0.9300
C8 C9 1.347(8)
C8 H19A 0.9300
C9 C10 1.393(8)
C9 H21A 0.9300
C10 H23A 0.9300
C11 C12 1.374(8)
C11 C16 1.376(7)
C11 H6A 0.9300
C12 C13 1.360(9)
C12 H22A 0.9300
C13 C14 1.373(8)
C13 H32A 0.9300
C14 C15 1.380(8)
C14 H33A 0.9300
C15 C16 1.383(8)
C15 H20A 0.9300
C16 P1 1.835(5)
C17 C22 1.368(7)
C17 C18 1.406(7)
C17 P1 1.823(5)
C18 C19 1.377(8)
C18 H3A 0.9300
C19 C20 1.343(8)
C19 H15A 0.9300
C20 C21 1.377(9)
C20 H28A 0.9300
C21 C22 1.403(8)
C21 H27A 0.9300
C22 H11A 0.9300
C23 C28 1.383(8)
C23 C24 1.386(8)
C23 H14A 0.9300
C24 C25 1.351(9)
C24 H30A 0.9300
C25 C26 1.378(9)
C25 H37A 0.9300
C26 C27 1.373(8)
C26 H24A 0.9300
C27 C28 1.411(8)
C27 H34A 0.9300
C28 P2 1.813(6)
C29 C34 1.359(8)
C29 C30 1.402(8)
C29 P2 1.851(6)
C30 C31 1.378(8)
C30 H45A 0.9300
C31 C32 1.360(9)
C31 H49A 0.9300
C32 C33 1.381(9)
C32 H46A 0.9300
C33 C34 1.394(8)
C33 H41A 0.9300
C34 H26A 0.9300
C35 C40 1.391(8)
C35 C36 1.406(7)
C35 P2 1.825(6)
C36 C37 1.389(8)
C36 H17A 0.9300
C37 C38 1.340(8)
C37 H29A 0.9300
C38 C39 1.383(8)
C38 H18A 0.9300
C39 C40 1.379(8)
C39 H13A 0.9300
C40 H2A 0.9300
O1 Ru1 2.175(3)
P1 Ru1 2.3466(14)
P2 Ru1 2.3028(14)
Ru1 S3 2.2557(15)
Ru1 S2 2.2909(13)
O1W H1WA 0.8499
O1W H1WB 0.8501

loop_
_geom_torsion_atom_site_label_1
_geom_torsion_atom_site_label_2
_geom_torsion_atom_site_label_3
_geom_torsion_atom_site_label_4
_geom_torsion
C2 B3 B4 C1 36.2(4)
B9 B3 B4 C1 96.6(5)
B10 B3 B4 C1 134.4(5)
C1 B3 B4 B11 -96.5(6)
C2 B3 B4 B11 -60.3(6)
B9 B3 B4 B11 0.1(7)
B10 B3 B4 B11 37.9(5)
C1 B3 B4 B10 -134.4(5)
C2 B3 B4 B10 -98.2(5)
B9 B3 B4 B10 -37.8(5)
C1 B3 B4 B5 -35.0(4)
C2 B3 B4 B5 1.2(6)
B9 B3 B4 B5 61.7(6)
B10 B3 B4 B5 99.4(6)
B3 B4 B5 C1 35.1(4)
B11 B4 B5 C1 135.9(6)
B10 B4 B5 C1 99.2(5)
C1 B4 B5 B7 -98.4(5)
B3 B4 B5 B7 -63.3(6)
B11 B4 B5 B7 37.5(5)
B10 B4 B5 B7 0.7(7)
C1 B4 B5 B6 -33.7(4)
B3 B4 B5 B6 1.4(6)
B11 B4 B5 B6 102.2(6)
B10 B4 B5 B6 65.4(6)
C1 B4 B5 B11 -135.9(6)
B3 B4 B5 B11 -100.8(6)
B10 B4 B5 B11 -36.8(5)
C1 B5 B6 B7 -133.3(5)
B11 B5 B6 B7 -38.2(5)
B4 B5 B6 B7 -101.3(5)
B7 B5 B6 C1 133.3(5)
B11 B5 B6 C1 95.0(6)
B4 B5 B6 C1 32.0(4)
C1 B5 B6 B8 -95.3(4)
B7 B5 B6 B8 38.0(5)
B11 B5 B6 B8 -0.2(7)
B4 B5 B6 B8 -63.3(6)
C1 B5 B6 C2 -35.2(4)
B7 B5 B6 C2 98.0(5)
B11 B5 B6 C2 59.8(6)
B4 B5 B6 C2 -3.3(6)
C1 B5 B7 B6 41.9(4)
B11 B5 B7 B6 138.4(5)
B4 B5 B7 B6 101.9(5)
C1 B5 B7 B11 -96.5(6)
B6 B5 B7 B11 -138.4(5)
B4 B5 B7 B11 -36.5(5)
C1 B5 B7 B8 3.3(7)
B6 B5 B7 B8 -38.6(5)
B11 B5 B7 B8 99.8(6)
B4 B5 B7 B8 63.3(7)
C1 B5 B7 B12 -59.1(6)
B6 B5 B7 B12 -101.0(5)
B11 B5 B7 B12 37.4(5)
B4 B5 B7 B12 0.9(7)
C1 B6 B7 B5 -40.0(4)
B8 B6 B7 B5 -137.2(5)
C2 B6 B7 B5 -98.6(5)
B5 B6 B7 B11 37.0(5)
C1 B6 B7 B11 -3.1(6)
B8 B6 B7 B11 -100.2(6)
C2 B6 B7 B11 -61.6(6)
B5 B6 B7 B8 137.2(5)
C1 B6 B7 B8 97.2(5)
C2 B6 B7 B8 38.6(4)
B5 B6 B7 B12 100.1(6)
C1 B6 B7 B12 60.1(6)
B8 B6 B7 B12 -37.1(5)
C2 B6 B7 B12 1.5(7)
B5 B7 B8 C2 -2.9(7)
B6 B7 B8 C2 -41.0(4)
B11 B7 B8 C2 60.1(6)
B12 B7 B8 C2 97.1(5)
B5 B7 B8 B9 -62.7(6)
B6 B7 B8 B9 -100.8(5)
B11 B7 B8 B9 0.2(6)
B12 B7 B8 B9 37.2(5)
B5 B7 B8 B12 -99.9(6)
B6 B7 B8 B12 -138.0(6)
B11 B7 B8 B12 -37.0(5)
B5 B7 B8 B6 38.1(5)
B11 B7 B8 B6 101.1(5)
B12 B7 B8 B6 138.0(6)
B5 B6 B8 C2 96.5(5)
B7 B6 B8 C2 134.2(5)
C1 B6 B8 C2 35.3(4)
B5 B6 B8 B9 63.7(6)
B7 B6 B8 B9 101.4(6)
C1 B6 B8 B9 2.5(6)
C2 B6 B8 B9 -32.8(4)
B5 B6 B8 B7 -37.7(5)
C1 B6 B8 B7 -98.9(5)
C2 B6 B8 B7 -134.2(5)
B5 B6 B8 B12 0.7(6)
B7 B6 B8 B12 38.4(5)
C1 B6 B8 B12 -60.4(6)
C2 B6 B8 B12 -95.8(5)
C1 B3 B9 C2 -36.6(4)
B4 B3 B9 C2 -98.3(5)
B10 B3 B9 C2 -135.7(5)
C1 B3 B9 B12 63.8(6)
C2 B3 B9 B12 100.4(5)
B4 B3 B9 B12 2.0(7)
B10 B3 B9 B12 -35.3(5)
C1 B3 B9 B8 0.0(6)
C2 B3 B9 B8 36.6(4)
B4 B3 B9 B8 -61.7(6)
B10 B3 B9 B8 -99.1(6)
C1 B3 B9 B10 99.1(5)
C2 B3 B9 B10 135.7(5)
B4 B3 B9 B10 37.4(5)
B7 B8 B9 C2 97.4(5)
B12 B8 B9 C2 135.7(5)
B6 B8 B9 C2 34.6(5)
C2 B8 B9 B12 -135.7(5)
B7 B8 B9 B12 -38.3(5)
B6 B8 B9 B12 -101.0(6)
C2 B8 B9 B3 -36.3(4)
B7 B8 B9 B3 61.1(6)
B12 B8 B9 B3 99.3(6)
B6 B8 B9 B3 -1.7(7)
C2 B8 B9 B10 -99.5(5)
B7 B8 B9 B10 -2.1(6)
B12 B8 B9 B10 36.2(5)
B6 B8 B9 B10 -64.8(6)
C1 B4 B10 B12 59.3(6)
B3 B4 B10 B12 98.9(6)
B11 B4 B10 B12 -38.4(5)
B5 B4 B10 B12 -2.2(7)
C1 B4 B10 B11 97.7(6)
B3 B4 B10 B11 137.3(6)
B5 B4 B10 B11 36.2(5)
C1 B4 B10 B3 -39.7(5)
B11 B4 B10 B3 -137.3(6)
B5 B4 B10 B3 -101.1(5)
C1 B4 B10 B9 -3.5(7)
B3 B4 B10 B9 36.1(5)
B11 B4 B10 B9 -101.2(6)
B5 B4 B10 B9 -64.9(6)
C1 B3 B10 B12 -63.4(6)
C2 B3 B10 B12 -1.5(6)
B4 B3 B10 B12 -102.7(6)
B9 B3 B10 B12 36.0(5)
C1 B3 B10 B11 1.6(6)
C2 B3 B10 B11 63.6(6)
B4 B3 B10 B11 -37.6(5)
B9 B3 B10 B11 101.1(6)
C1 B3 B10 B4 39.3(5)
C2 B3 B10 B4 101.2(5)
B9 B3 B10 B4 138.7(6)
C1 B3 B10 B9 -99.4(5)
C2 B3 B10 B9 -37.5(4)
B4 B3 B10 B9 -138.7(6)
C2 B9 B10 B12 -100.4(6)
B3 B9 B10 B12 -139.3(6)
B8 B9 B10 B12 -37.2(5)
C2 B9 B10 B11 -60.0(7)
B12 B9 B10 B11 40.4(5)
B3 B9 B10 B11 -98.9(6)
B8 B9 B10 B11 3.1(7)
C2 B9 B10 B4 2.9(7)
B12 B9 B10 B4 103.3(6)
B3 B9 B10 B4 -36.0(5)
B8 B9 B10 B4 66.0(6)
C2 B9 B10 B3 38.9(5)
B12 B9 B10 B3 139.3(6)
B8 B9 B10 B3 102.1(5)
C1 B5 B11 B10 1.5(8)
B7 B5 B11 B10 -100.6(6)
B6 B5 B11 B10 -62.6(7)
B4 B5 B11 B10 38.3(6)
C1 B5 B11 B4 -36.8(5)
B7 B5 B11 B4 -138.9(5)
B6 B5 B11 B4 -100.9(5)
C1 B5 B11 B7 102.1(5)
B6 B5 B11 B7 38.0(5)
B4 B5 B11 B7 138.9(5)
C1 B5 B11 B12 63.7(7)
B7 B5 B11 B12 -38.4(5)
B6 B5 B11 B12 -0.4(7)
B4 B5 B11 B12 100.6(6)
B12 B10 B11 B5 99.2(7)
B4 B10 B11 B5 -39.2(6)
B3 B10 B11 B5 -2.0(8)
B9 B10 B11 B5 60.0(7)
B12 B10 B11 B4 138.4(6)
B3 B10 B11 B4 37.2(5)
B9 B10 B11 B4 99.2(6)
B12 B10 B11 B7 36.2(5)
B4 B10 B11 B7 -102.2(6)
B3 B10 B11 B7 -65.1(6)
B9 B10 B11 B7 -3.1(7)
B4 B10 B11 B12 -138.4(6)
B3 B10 B11 B12 -101.2(6)
B9 B10 B11 B12 -39.3(5)
C1 B4 B11 B5 37.9(5)
B3 B4 B11 B5 99.6(5)
B10 B4 B11 B5 138.2(6)
C1 B4 B11 B10 -100.3(5)
B3 B4 B11 B10 -38.5(5)
B5 B4 B11 B10 -138.2(6)
C1 B4 B11 B7 1.2(7)
B3 B4 B11 B7 63.0(7)
B10 B4 B11 B7 101.5(6)
B5 B4 B11 B7 -36.7(5)
C1 B4 B11 B12 -64.0(7)
B3 B4 B11 B12 -2.2(7)
B10 B4 B11 B12 36.3(5)
B5 B4 B11 B12 -101.9(6)
B6 B7 B11 B5 -37.0(5)
B8 B7 B11 B5 -101.2(5)
B12 B7 B11 B5 -137.8(5)
B5 B7 B11 B10 102.9(6)
B6 B7 B11 B10 65.9(6)
B8 B7 B11 B10 1.8(7)
B12 B7 B11 B10 -34.9(5)
B5 B7 B11 B4 38.2(5)
B6 B7 B11 B4 1.2(7)
B8 B7 B11 B4 -62.9(7)
B12 B7 B11 B4 -99.6(6)
B5 B7 B11 B12 137.8(5)
B6 B7 B11 B12 100.8(5)
B8 B7 B11 B12 36.7(5)
B11 B10 B12 B9 -135.6(5)
B4 B10 B12 B9 -98.1(5)
B3 B10 B12 B9 -35.8(5)
B11 B10 B12 B8 -97.6(6)
B4 B10 B12 B8 -60.1(7)
B3 B10 B12 B8 2.2(7)
B9 B10 B12 B8 38.0(5)
B4 B10 B12 B11 37.5(5)
B3 B10 B12 B11 99.7(6)
B9 B10 B12 B11 135.6(5)
B11 B10 B12 B7 -34.8(5)
B4 B10 B12 B7 2.7(7)
B3 B10 B12 B7 65.0(6)
B9 B10 B12 B7 100.8(5)
C2 B9 B12 B10 98.8(6)
B3 B9 B12 B10 36.1(5)
B8 B9 B12 B10 138.2(5)
C2 B9 B12 B8 -39.4(5)
B3 B9 B12 B8 -102.1(5)
B10 B9 B12 B8 -138.2(5)
C2 B9 B12 B11 59.3(7)
B3 B9 B12 B11 -3.4(7)
B8 B9 B12 B11 98.7(6)
B10 B9 B12 B11 -39.5(5)
C2 B9 B12 B7 -2.7(7)
B3 B9 B12 B7 -65.4(6)
B8 B9 B12 B7 36.7(5)
B10 B9 B12 B7 -101.5(6)
C2 B8 B12 B10 -2.0(7)
B9 B8 B12 B10 -39.0(5)
B7 B8 B12 B10 99.4(6)
B6 B8 B12 B10 62.1(6)
C2 B8 B12 B9 37.0(4)
B7 B8 B12 B9 138.3(5)
B6 B8 B12 B9 101.1(5)
C2 B8 B12 B11 -65.0(6)
B9 B8 B12 B11 -102.1(6)
B7 B8 B12 B11 36.3(5)
B6 B8 B12 B11 -0.9(7)
C2 B8 B12 B7 -101.3(5)
B9 B8 B12 B7 -138.3(5)
B6 B8 B12 B7 -37.2(5)
B5 B11 B12 B10 -103.4(6)
B4 B11 B12 B10 -37.3(5)
B7 B11 B12 B10 -140.6(5)
B5 B11 B12 B9 -62.6(7)
B10 B11 B12 B9 40.8(5)
B4 B11 B12 B9 3.5(8)
B7 B11 B12 B9 -99.8(6)
B5 B11 B12 B8 0.8(7)
B10 B11 B12 B8 104.2(6)
B4 B11 B12 B8 66.9(7)
B7 B11 B12 B8 -36.4(5)
B5 B11 B12 B7 37.2(5)
B10 B11 B12 B7 140.6(5)
B4 B11 B12 B7 103.3(6)
B5 B7 B12 B10 -2.3(7)
B6 B7 B12 B10 -65.3(7)
B11 B7 B12 B10 35.2(5)
B8 B7 B12 B10 -103.2(6)
B5 B7 B12 B9 63.7(7)
B6 B7 B12 B9 0.7(7)
B11 B7 B12 B9 101.1(6)
B8 B7 B12 B9 -37.2(5)
B5 B7 B12 B8 100.9(5)
B6 B7 B12 B8 37.9(5)
B11 B7 B12 B8 138.4(5)
B5 B7 B12 B11 -37.4(5)
B6 B7 B12 B11 -100.5(6)
B8 B7 B12 B11 -138.4(5)
C4 B13 B14 B15 -5.4(7)
C3 B13 B14 B15 33.1(5)
B19 B13 B14 B15 -103.5(7)
B18 B13 B14 B15 -65.5(7)
C4 B13 B14 B20 62.4(7)
C3 B13 B14 B20 101.0(7)
B19 B13 B14 B20 -35.6(6)
B18 B13 B14 B20 2.4(8)
C4 B13 B14 C3 -38.5(5)
B19 B13 B14 C3 -136.6(6)
B18 B13 B14 C3 -98.6(6)
C4 B13 B14 B19 98.0(6)
C3 B13 B14 B19 136.6(6)
B18 B13 B14 B19 38.0(6)
B20 B14 B15 C3 -134.7(6)
B13 B14 B15 C3 -32.8(5)
B19 B14 B15 C3 -98.1(6)
B20 B14 B15 B16 -99.8(7)
C3 B14 B15 B16 34.9(5)
B13 B14 B15 B16 2.1(8)
B19 B14 B15 B16 -63.2(8)
C3 B14 B15 B20 134.7(6)
B13 B14 B15 B20 101.9(6)
B19 B14 B15 B20 36.6(6)
B20 B14 B15 B21 -35.4(6)
C3 B14 B15 B21 99.3(6)
B13 B14 B15 B21 66.5(7)
B19 B14 B15 B21 1.1(8)
B14 B15 B16 C3 -36.2(6)
B20 B15 B16 C3 -98.1(7)
B21 B15 B16 C3 -137.5(6)
B14 B15 B16 C4 2.2(7)
C3 B15 B16 C4 38.4(5)
B20 B15 B16 C4 -59.7(7)
B21 B15 B16 C4 -99.1(6)
B14 B15 B16 B17 64.3(7)
C3 B15 B16 B17 100.5(6)
B20 B15 B16 B17 2.4(8)
B21 B15 B16 B17 -37.0(6)
B14 B15 B16 B21 101.3(7)
C3 B15 B16 B21 137.5(6)
B20 B15 B16 B21 39.4(6)
C3 B16 B17 C4 -34.1(5)
B15 B16 B17 C4 -96.8(6)
B21 B16 B17 C4 -134.8(6)
C3 B16 B17 B21 100.6(6)
C4 B16 B17 B21 134.8(6)
B15 B16 B17 B21 38.0(6)
C3 B16 B17 B22 60.9(8)
C4 B16 B17 B22 95.0(6)
B15 B16 B17 B22 -1.8(8)
B21 B16 B17 B22 -39.8(6)
C3 B16 B17 B18 -1.2(8)
C4 B16 B17 B18 32.9(6)
B15 B16 B17 B18 -63.9(7)
B21 B16 B17 B18 -101.9(6)
B21 B17 B18 C4 -98.5(6)
B16 B17 B18 C4 -33.0(5)
B22 B17 B18 C4 -136.0(6)
C4 B17 B18 B22 136.0(6)
B21 B17 B18 B22 37.4(5)
B16 B17 B18 B22 103.0(7)
C4 B17 B18 B19 95.3(6)
B21 B17 B18 B19 -3.2(7)
B16 B17 B18 B19 62.3(7)
B22 B17 B18 B19 -40.7(5)
C4 B17 B18 B13 33.3(5)
B21 B17 B18 B13 -65.2(7)
B16 B17 B18 B13 0.4(8)
B22 B17 B18 B13 -102.6(6)
C3 B13 B18 C4 34.6(5)
B14 B13 B18 C4 96.4(6)
B19 B13 B18 C4 135.5(7)
C4 B13 B18 B22 -97.1(7)
C3 B13 B18 B22 -62.5(7)
B14 B13 B18 B22 -0.7(8)
B19 B13 B18 B22 38.4(6)
C4 B13 B18 B19 -135.5(7)
C3 B13 B18 B19 -100.9(7)
B14 B13 B18 B19 -39.1(6)
C4 B13 B18 B17 -34.0(5)
C3 B13 B18 B17 0.6(7)
B14 B13 B18 B17 62.4(7)
B19 B13 B18 B17 101.5(7)
C4 B18 B19 B20 62.7(7)
B22 B18 B19 B20 -37.9(6)
B17 B18 B19 B20 2.3(7)
B13 B18 B19 B20 99.7(7)
C4 B18 B19 B22 100.6(6)
B17 B18 B19 B22 40.2(5)
B13 B18 B19 B22 137.6(6)
C4 B18 B19 B14 2.2(8)
B22 B18 B19 B14 -98.4(7)
B17 B18 B19 B14 -58.2(7)
B13 B18 B19 B14 39.2(6)
C4 B18 B19 B13 -37.0(5)
B22 B18 B19 B13 -137.6(6)
B17 B18 B19 B13 -97.4(6)
B15 B14 B19 B20 -38.4(6)
C3 B14 B19 B20 -102.0(7)
B13 B14 B19 B20 -140.1(7)
B15 B14 B19 B18 60.7(8)
B20 B14 B19 B18 99.1(7)
C3 B14 B19 B18 -2.9(8)
B13 B14 B19 B18 -41.0(6)
B15 B14 B19 B22 -0.8(8)
B20 B14 B19 B22 37.6(6)
C3 B14 B19 B22 -64.4(7)
B13 B14 B19 B22 -102.5(7)
B15 B14 B19 B13 101.7(6)
B20 B14 B19 B13 140.1(7)
C3 B14 B19 B13 38.1(5)
C4 B13 B19 B20 -63.5(7)
C3 B13 B19 B20 -4.0(8)
B14 B13 B19 B20 34.2(6)
B18 B13 B19 B20 -101.2(7)
C4 B13 B19 B18 37.7(6)
C3 B13 B19 B18 97.2(6)
B14 B13 B19 B18 135.4(7)
C4 B13 B19 B22 0.3(8)
C3 B13 B19 B22 59.7(8)
B14 B13 B19 B22 98.0(7)
B18 B13 B19 B22 -37.4(6)
C4 B13 B19 B14 -97.7(6)
C3 B13 B19 B14 -38.3(5)
B18 B13 B19 B14 -135.4(7)
B15 B14 B20 B19 139.6(7)
C3 B14 B20 B19 99.1(7)
B13 B14 B20 B19 36.3(6)
B15 B14 B20 B22 100.0(7)
C3 B14 B20 B22 59.5(9)
B13 B14 B20 B22 -3.3(9)
B19 B14 B20 B22 -39.6(6)
C3 B14 B20 B15 -40.5(6)
B13 B14 B20 B15 -103.3(7)
B19 B14 B20 B15 -139.6(7)
B15 B14 B20 B21 34.8(6)
C3 B14 B20 B21 -5.8(9)
B13 B14 B20 B21 -68.6(8)
B19 B14 B20 B21 -104.9(7)
B18 B19 B20 B14 -100.7(6)
B22 B19 B20 B14 -137.7(6)
B13 B19 B20 B14 -34.9(6)
B18 B19 B20 B22 37.0(5)
B14 B19 B20 B22 137.7(6)
B13 B19 B20 B22 102.8(6)
B18 B19 B20 B15 -64.9(8)
B22 B19 B20 B15 -101.9(7)
B14 B19 B20 B15 35.8(6)
B13 B19 B20 B15 1.0(9)
B18 B19 B20 B21 -0.7(8)
B22 B19 B20 B21 -37.7(6)
B14 B19 B20 B21 100.0(7)
B13 B19 B20 B21 65.2(8)
C3 B15 B20 B14 40.5(6)
B16 B15 B20 B14 101.8(6)
B21 B15 B20 B14 141.1(6)
B14 B15 B20 B19 -38.0(6)
C3 B15 B20 B19 2.5(8)
B16 B15 B20 B19 63.8(8)
B21 B15 B20 B19 103.0(7)
B14 B15 B20 B22 -104.0(7)
C3 B15 B20 B22 -63.5(8)
B16 B15 B20 B22 -2.2(8)
B21 B15 B20 B22 37.1(6)
B14 B15 B20 B21 -141.1(6)
C3 B15 B20 B21 -100.5(6)
B16 B15 B20 B21 -39.2(6)
C4 B17 B21 B16 39.5(5)
B22 B17 B21 B16 137.5(6)
B18 B17 B21 B16 101.8(6)
C4 B17 B21 B15 2.6(8)
B16 B17 B21 B15 -37.0(6)
B22 B17 B21 B15 100.5(6)
B18 B17 B21 B15 64.9(8)
C4 B17 B21 B20 -59.6(7)
B16 B17 B21 B20 -99.1(6)
B22 B17 B21 B20 38.4(5)
B18 B17 B21 B20 2.7(7)
C4 B17 B21 B22 -97.9(6)
B16 B17 B21 B22 -137.5(6)
B18 B17 B21 B22 -35.6(5)
C3 B16 B21 B17 -99.9(7)
C4 B16 B21 B17 -39.3(6)
B15 B16 B21 B17 -137.6(6)
C3 B16 B21 B15 37.7(6)
C4 B16 B21 B15 98.3(6)
B17 B16 B21 B15 137.6(6)
C3 B16 B21 B20 -0.4(8)
C4 B16 B21 B20 60.2(7)
B15 B16 B21 B20 -38.1(6)
B17 B16 B21 B20 99.5(7)
C3 B16 B21 B22 -61.8(8)
C4 B16 B21 B22 -1.2(8)
B15 B16 B21 B22 -99.5(7)
B17 B16 B21 B22 38.1(5)
B14 B15 B21 B17 -64.4(8)
C3 B15 B21 B17 0.5(8)
B16 B15 B21 B17 37.5(6)
B20 B15 B21 B17 -98.8(7)
B14 B15 B21 B16 -101.9(6)
C3 B15 B21 B16 -36.9(6)
B20 B15 B21 B16 -136.3(6)
B14 B15 B21 B20 34.4(6)
C3 B15 B21 B20 99.3(7)
B16 B15 B21 B20 136.3(6)
B14 B15 B21 B22 -1.0(8)
C3 B15 B21 B22 63.9(8)
B16 B15 B21 B22 100.8(6)
B20 B15 B21 B22 -35.4(6)
B14 B20 B21 B17 66.2(8)
B19 B20 B21 B17 -1.3(8)
B22 B20 B21 B17 -39.2(5)
B15 B20 B21 B17 100.3(6)
B14 B20 B21 B16 3.8(9)
B19 B20 B21 B16 -63.7(8)
B22 B20 B21 B16 -101.6(6)
B15 B20 B21 B16 37.9(6)
B14 B20 B21 B15 -34.0(6)
B19 B20 B21 B15 -101.6(7)
B22 B20 B21 B15 -139.5(6)
B14 B20 B21 B22 105.5(7)
B19 B20 B21 B22 37.9(6)
B15 B20 B21 B22 139.5(6)
C4 B18 B22 B20 -60.6(8)
B19 B18 B22 B20 36.4(6)
B17 B18 B22 B20 -98.4(7)
B13 B18 B22 B20 -1.2(8)
C4 B18 B22 B17 37.8(6)
B19 B18 B22 B17 134.8(6)
B13 B18 B22 B17 97.2(6)
C4 B18 B22 B19 -97.0(6)
B17 B18 B22 B19 -134.8(6)
B13 B18 B22 B19 -37.6(6)
C4 B18 B22 B21 2.8(8)
B19 B18 B22 B21 99.7(6)
B17 B18 B22 B21 -35.0(6)
B13 B18 B22 B21 62.1(7)
B14 B20 B22 B18 2.8(9)
B19 B20 B22 B18 -37.5(6)
B15 B20 B22 B18 65.2(8)
B21 B20 B22 B18 101.7(6)
B14 B20 B22 B17 -61.3(8)
B19 B20 B22 B17 -101.7(6)
B15 B20 B22 B17 1.0(8)
B21 B20 B22 B17 37.6(5)
B14 B20 B22 B19 40.4(6)
B15 B20 B22 B19 102.8(7)
B21 B20 B22 B19 139.3(6)
B14 B20 B22 B21 -98.9(7)
B19 B20 B22 B21 -139.3(6)
B15 B20 B22 B21 -36.5(6)
C4 B17 B22 B18 -38.0(5)
B21 B17 B22 B18 -139.6(6)
B16 B17 B22 B18 -100.1(6)
C4 B17 B22 B20 62.6(7)
B21 B17 B22 B20 -39.0(6)
B16 B17 B22 B20 0.4(8)
B18 B17 B22 B20 100.6(6)
C4 B17 B22 B19 2.3(8)
B21 B17 B22 B19 -99.3(6)
B16 B17 B22 B19 -59.9(8)
B18 B17 B22 B19 40.3(6)
C4 B17 B22 B21 101.5(6)
B16 B17 B22 B21 39.4(6)
B18 B17 B22 B21 139.6(6)
B20 B19 B22 B18 137.6(6)
B14 B19 B22 B18 101.4(7)
B13 B19 B22 B18 39.3(6)
B18 B19 B22 B20 -137.6(6)
B14 B19 B22 B20 -36.2(6)
B13 B19 B22 B20 -98.3(7)
B20 B19 B22 B17 96.7(7)
B18 B19 B22 B17 -40.9(6)
B14 B19 B22 B17 60.4(8)
B13 B19 B22 B17 -1.6(9)
B20 B19 B22 B21 36.3(6)
B18 B19 B22 B21 -101.2(6)
B14 B19 B22 B21 0.1(8)
B13 B19 B22 B21 -61.9(8)
B17 B21 B22 B18 36.8(6)
B16 B21 B22 B18 -1.0(8)
B15 B21 B22 B18 -62.9(7)
B20 B21 B22 B18 -98.7(6)
B17 B21 B22 B20 135.6(6)
B16 B21 B22 B20 97.7(6)
B15 B21 B22 B20 35.8(6)
B16 B21 B22 B17 -37.9(5)
B15 B21 B22 B17 -99.8(6)
B20 B21 B22 B17 -135.6(6)
B17 B21 B22 B19 100.3(6)
B16 B21 B22 B19 62.4(8)
B15 B21 B22 B19 0.5(8)
B20 B21 B22 B19 -35.2(6)
B3 B4 C1 C2 -37.6(4)
B11 B4 C1 C2 64.9(6)
B10 B4 C1 C2 3.0(6)
B5 B4 C1 C2 102.6(5)
B11 B4 C1 B3 102.5(6)
B10 B4 C1 B3 40.6(5)
B5 B4 C1 B3 140.2(5)
B3 B4 C1 B5 -140.2(5)
B11 B4 C1 B5 -37.7(5)
B10 B4 C1 B5 -99.7(6)
B3 B4 C1 B6 -105.9(5)
B11 B4 C1 B6 -3.3(6)
B10 B4 C1 B6 -65.3(6)
B5 B4 C1 B6 34.3(5)
B3 B4 C1 S2 104.0(5)
B11 B4 C1 S2 -153.4(4)
B10 B4 C1 S2 144.6(4)
B5 B4 C1 S2 -115.7(5)
C2 B3 C1 B4 -139.1(5)
B9 B3 C1 B4 -103.6(6)
B10 B3 C1 B4 -40.0(5)
B4 B3 C1 C2 139.1(5)
B9 B3 C1 C2 35.5(4)
B10 B3 C1 C2 99.1(5)
C2 B3 C1 B5 -99.9(5)
B4 B3 C1 B5 39.2(5)
B9 B3 C1 B5 -64.4(6)
B10 B3 C1 B5 -0.8(6)
C2 B3 C1 B6 -33.8(4)
B4 B3 C1 B6 105.3(5)
B9 B3 C1 B6 1.7(6)
B10 B3 C1 B6 65.4(5)
C2 B3 C1 S2 103.4(4)
B4 B3 C1 S2 -117.4(5)
B9 B3 C1 S2 138.9(4)
B10 B3 C1 S2 -157.4(4)
B7 B5 C1 B4 101.6(6)
B6 B5 C1 B4 143.3(5)
B11 B5 C1 B4 37.9(5)
B7 B5 C1 C2 -2.5(6)
B6 B5 C1 C2 39.1(4)
B11 B5 C1 C2 -66.3(6)
B4 B5 C1 C2 -104.2(5)
B7 B5 C1 B3 63.3(7)
B6 B5 C1 B3 105.0(5)
B11 B5 C1 B3 -0.4(7)
B4 B5 C1 B3 -38.3(5)
B7 B5 C1 B6 -41.7(5)
B11 B5 C1 B6 -105.4(6)
B4 B5 C1 B6 -143.3(5)
B7 B5 C1 S2 -142.2(5)
B6 B5 C1 S2 -100.5(5)
B11 B5 C1 S2 154.0(5)
B4 B5 C1 S2 116.2(5)
B5 B6 C1 B4 -36.1(5)
B7 B6 C1 B4 4.1(6)
B8 B6 C1 B4 66.1(6)
C2 B6 C1 B4 101.9(5)
B5 B6 C1 C2 -138.0(5)
B7 B6 C1 C2 -97.8(4)
B8 B6 C1 C2 -35.8(4)
B5 B6 C1 B3 -104.9(5)
B7 B6 C1 B3 -64.7(6)
B8 B6 C1 B3 -2.7(6)
C2 B6 C1 B3 33.1(4)
B7 B6 C1 B5 40.2(4)
B8 B6 C1 B5 102.2(5)
C2 B6 C1 B5 138.0(5)
B5 B6 C1 S2 117.2(4)
B7 B6 C1 S2 157.4(4)
B8 B6 C1 S2 -140.6(4)
C2 B6 C1 S2 -104.8(4)
B12 B9 C2 O1 149.9(5)
B3 B9 C2 O1 -110.2(6)
B8 B9 C2 O1 110.4(6)
B10 B9 C2 O1 -149.2(5)
B12 B9 C2 C1 -62.0(6)
B3 B9 C2 C1 37.9(5)
B8 B9 C2 C1 -101.5(5)
B10 B9 C2 C1 -1.1(7)
B12 B9 C2 B3 -99.9(6)
B8 B9 C2 B3 -139.4(5)
B10 B9 C2 B3 -39.0(5)
B12 B9 C2 B8 39.5(5)
B3 B9 C2 B8 139.4(5)
B10 B9 C2 B8 100.4(6)
B12 B9 C2 B6 3.9(7)
B3 B9 C2 B6 103.8(5)
B8 B9 C2 B6 -35.6(5)
B10 B9 C2 B6 64.8(6)
B4 C1 C2 O1 148.2(5)
B3 C1 C2 O1 110.0(5)
B5 C1 C2 O1 -142.6(5)
B6 C1 C2 O1 -104.8(5)
S2 C1 C2 O1 1.9(6)
B4 C1 C2 B9 -1.2(6)
B3 C1 C2 B9 -39.4(5)
B5 C1 C2 B9 68.0(6)
B6 C1 C2 B9 105.8(5)
S2 C1 C2 B9 -147.5(4)
B4 C1 C2 B3 38.2(5)
B5 C1 C2 B3 107.4(5)
B6 C1 C2 B3 145.2(5)
S2 C1 C2 B3 -108.1(4)
B4 C1 C2 B8 -68.4(5)
B3 C1 C2 B8 -106.6(5)
B5 C1 C2 B8 0.7(6)
B6 C1 C2 B8 38.6(4)
S2 C1 C2 B8 145.2(4)
B4 C1 C2 B6 -107.0(5)
B3 C1 C2 B6 -145.2(5)
B5 C1 C2 B6 -37.8(5)
S2 C1 C2 B6 106.7(4)
C1 B3 C2 O1 -108.0(5)
B4 B3 C2 O1 -143.9(5)
B9 B3 C2 O1 113.8(5)
B10 B3 C2 O1 153.1(5)
C1 B3 C2 B9 138.2(5)
B4 B3 C2 B9 102.4(6)
B10 B3 C2 B9 39.4(5)
B4 B3 C2 C1 -35.8(4)
B9 B3 C2 C1 -138.2(5)
B10 B3 C2 C1 -98.8(5)
C1 B3 C2 B8 99.1(5)
B4 B3 C2 B8 63.2(6)
B9 B3 C2 B8 -39.1(5)
B10 B3 C2 B8 0.2(6)
C1 B3 C2 B6 32.5(4)
B4 B3 C2 B6 -3.4(6)
B9 B3 C2 B6 -105.8(5)
B10 B3 C2 B6 -66.4(5)
B9 B8 C2 O1 -113.6(5)
B7 B8 C2 O1 144.0(5)
B12 B8 C2 O1 -151.8(5)
B6 B8 C2 O1 104.2(5)
B7 B8 C2 B9 -102.4(6)
B12 B8 C2 B9 -38.2(5)
B6 B8 C2 B9 -142.2(5)
B9 B8 C2 C1 103.7(5)
B7 B8 C2 C1 1.3(6)
B12 B8 C2 C1 65.5(5)
B6 B8 C2 C1 -38.5(4)
B9 B8 C2 B3 39.2(5)
B7 B8 C2 B3 -63.1(6)
B12 B8 C2 B3 1.0(6)
B6 B8 C2 B3 -102.9(5)
B9 B8 C2 B6 142.2(5)
B7 B8 C2 B6 39.8(5)
B12 B8 C2 B6 104.0(5)
B5 B6 C2 O1 146.6(5)
B7 B6 C2 O1 -151.9(5)
C1 B6 C2 O1 110.3(5)
B8 B6 C2 O1 -112.1(5)
B5 B6 C2 B9 -64.9(6)
B7 B6 C2 B9 -3.4(7)
C1 B6 C2 B9 -101.2(5)
B8 B6 C2 B9 36.4(5)
B5 B6 C2 C1 36.3(4)
B7 B6 C2 C1 97.8(5)
B8 B6 C2 C1 137.6(5)
B5 B6 C2 B3 4.2(6)
B7 B6 C2 B3 65.6(6)
C1 B6 C2 B3 -32.1(4)
B8 B6 C2 B3 105.5(5)
B5 B6 C2 B8 -101.3(5)
B7 B6 C2 B8 -39.8(5)
C1 B6 C2 B8 -137.6(5)
B15 B16 C3 C4 134.8(6)
B17 B16 C3 C4 34.8(5)
B21 B16 C3 C4 96.6(6)
C4 B16 C3 B15 -134.8(6)
B17 B16 C3 B15 -100.0(7)
B21 B16 C3 B15 -38.3(6)
C4 B16 C3 B13 -33.1(6)
B15 B16 C3 B13 101.8(6)
B17 B16 C3 B13 1.7(8)
B21 B16 C3 B13 63.5(8)
C4 B16 C3 B14 -99.7(6)
B15 B16 C3 B14 35.2(6)
B17 B16 C3 B14 -64.9(8)
B21 B16 C3 B14 -3.1(8)
C4 B16 C3 S3 119.5(6)
B15 B16 C3 S3 -105.6(6)
B17 B16 C3 S3 154.3(5)
B21 B16 C3 S3 -143.9(5)
B14 B15 C3 C4 99.1(6)
B16 B15 C3 C4 -41.5(6)
B20 B15 C3 C4 60.1(7)
B21 B15 C3 C4 -3.6(8)
B14 B15 C3 B16 140.6(6)
B20 B15 C3 B16 101.6(7)
B21 B15 C3 B16 37.9(6)
B14 B15 C3 B13 33.9(6)
B16 B15 C3 B13 -106.7(6)
B20 B15 C3 B13 -5.2(8)
B21 B15 C3 B13 -68.8(7)
B16 B15 C3 B14 -140.6(6)
B20 B15 C3 B14 -39.0(6)
B21 B15 C3 B14 -102.7(7)
B14 B15 C3 S3 -103.9(5)
B16 B15 C3 S3 115.5(6)
B20 B15 C3 S3 -142.9(5)
B21 B15 C3 S3 153.4(5)
B14 B13 C3 C4 -133.9(5)
B19 B13 C3 C4 -95.3(6)
B18 B13 C3 C4 -34.9(5)
C4 B13 C3 B16 33.4(6)
B14 B13 C3 B16 -100.5(6)
B19 B13 C3 B16 -61.8(8)
B18 B13 C3 B16 -1.5(8)
C4 B13 C3 B15 101.1(6)
B14 B13 C3 B15 -32.8(6)
B19 B13 C3 B15 5.8(8)
B18 B13 C3 B15 66.2(7)
C4 B13 C3 B14 133.9(5)
B19 B13 C3 B14 38.6(5)
B18 B13 C3 B14 99.0(6)
C4 B13 C3 S3 -121.1(5)
B14 B13 C3 S3 105.0(5)
B19 B13 C3 S3 143.7(5)
B18 B13 C3 S3 -156.0(5)
B15 B14 C3 C4 -102.3(6)
B20 B14 C3 C4 -60.1(8)
B13 B14 C3 C4 41.3(5)
B19 B14 C3 C4 2.4(8)
B15 B14 C3 B16 -36.6(6)
B20 B14 C3 B16 5.7(9)
B13 B14 C3 B16 107.0(6)
B19 B14 C3 B16 68.1(8)
B20 B14 C3 B15 42.2(6)
B13 B14 C3 B15 143.6(6)
B19 B14 C3 B15 104.7(7)
B15 B14 C3 B13 -143.6(6)
B20 B14 C3 B13 -101.3(7)
B19 B14 C3 B13 -38.9(6)
B15 B14 C3 S3 107.9(6)
B20 B14 C3 S3 150.2(6)
B13 B14 C3 S3 -108.5(5)
B19 B14 C3 S3 -147.4(5)
B16 C3 C4 B13 -145.2(6)
B15 C3 C4 B13 -103.6(6)
B14 C3 C4 B13 -41.5(5)
S3 C3 C4 B13 102.8(6)
B15 C3 C4 B16 41.6(6)
B13 C3 C4 B16 145.2(6)
B14 C3 C4 B16 103.6(6)
S3 C3 C4 B16 -112.1(7)
B16 C3 C4 B17 -36.2(6)
B15 C3 C4 B17 5.4(8)
B13 C3 C4 B17 109.0(6)
B14 C3 C4 B17 67.4(7)
S3 C3 C4 B17 -148.3(5)
B16 C3 C4 B18 -104.7(6)
B15 C3 C4 B18 -63.1(8)
B13 C3 C4 B18 40.5(6)
B14 C3 C4 B18 -1.1(8)
S3 C3 C4 B18 143.2(6)
B14 B13 C4 C3 39.6(5)
B19 B13 C4 C3 101.7(6)
B18 B13 C4 C3 139.3(5)
C3 B13 C4 B16 -32.5(5)
B14 B13 C4 B16 7.1(7)
B19 B13 C4 B16 69.2(7)
B18 B13 C4 B16 106.8(6)
C3 B13 C4 B17 -100.4(6)
B14 B13 C4 B17 -60.8(7)
B19 B13 C4 B17 1.3(8)
B18 B13 C4 B17 38.9(6)
C3 B13 C4 B18 -139.3(5)
B14 B13 C4 B18 -99.7(6)
B19 B13 C4 B18 -37.6(6)
B15 B16 C4 C3 -39.1(5)
B17 B16 C4 C3 -140.8(6)
B21 B16 C4 C3 -102.1(6)
C3 B16 C4 B13 33.2(5)
B15 B16 C4 B13 -5.9(7)
B17 B16 C4 B13 -107.7(6)
B21 B16 C4 B13 -68.9(7)
C3 B16 C4 B17 140.8(6)
B15 B16 C4 B17 101.7(6)
B21 B16 C4 B17 38.8(5)
C3 B16 C4 B18 105.2(7)
B15 B16 C4 B18 66.1(7)
B17 B16 C4 B18 -35.7(6)
B21 B16 C4 B18 3.1(8)
B21 B17 C4 C3 -4.9(8)
B16 B17 C4 C3 35.7(5)
B22 B17 C4 C3 -69.9(7)
B18 B17 C4 C3 -107.5(6)
B21 B17 C4 B13 62.7(8)
B16 B17 C4 B13 103.3(7)
B22 B17 C4 B13 -2.3(8)
B18 B17 C4 B13 -39.9(6)
B21 B17 C4 B16 -40.7(6)
B22 B17 C4 B16 -105.6(7)
B18 B17 C4 B16 -143.2(6)
B21 B17 C4 B18 102.5(6)
B16 B17 C4 B18 143.2(6)
B22 B17 C4 B18 37.6(6)
B22 B18 C4 C3 62.7(8)
B19 B18 C4 C3 -0.7(8)
B17 B18 C4 C3 101.5(6)
B13 B18 C4 C3 -39.0(5)
B22 B18 C4 B13 101.7(7)
B19 B18 C4 B13 38.3(6)
B17 B18 C4 B13 140.5(6)
B22 B18 C4 B16 -3.8(8)
B19 B18 C4 B16 -67.2(8)
B17 B18 C4 B16 35.0(6)
B13 B18 C4 B16 -105.5(7)
B22 B18 C4 B17 -38.8(6)
B19 B18 C4 B17 -102.2(6)
B13 B18 C4 B17 -140.5(6)
C10 C5 C6 C7 1.1(9)
C10 C5 C6 P1 174.0(4)
C5 C6 C7 C8 -1.9(9)
P1 C6 C7 C8 -174.6(5)
C6 C7 C8 C9 1.8(10)
C7 C8 C9 C10 -0.9(10)
C8 C9 C10 C5 0.1(9)
C6 C5 C10 C9 -0.2(9)
C16 C11 C12 C13 -3.0(10)
C11 C12 C13 C14 2.0(11)
C12 C13 C14 C15 -1.5(11)
C13 C14 C15 C16 2.1(11)
C12 C11 C16 C15 3.5(9)
C12 C11 C16 P1 -179.8(5)
C14 C15 C16 C11 -3.0(10)
C14 C15 C16 P1 -179.7(5)
C22 C17 C18 C19 -2.0(8)
P1 C17 C18 C19 -179.2(4)
C17 C18 C19 C20 1.1(9)
C18 C19 C20 C21 -1.0(10)
C19 C20 C21 C22 1.9(10)
C18 C17 C22 C21 2.8(8)
P1 C17 C22 C21 179.9(4)
C20 C21 C22 C17 -2.8(9)
C28 C23 C24 C25 -1.4(10)
C23 C24 C25 C26 0.7(10)
C24 C25 C26 C27 -0.3(11)
C25 C26 C27 C28 0.6(10)
C24 C23 C28 C27 1.6(9)
C24 C23 C28 P2 -175.5(5)
C26 C27 C28 C23 -1.2(9)
C26 C27 C28 P2 175.9(5)
C34 C29 C30 C31 3.3(9)
P2 C29 C30 C31 -179.6(5)
C29 C30 C31 C32 -5.3(10)
C30 C31 C32 C33 4.7(11)
C31 C32 C33 C34 -2.0(10)
C30 C29 C34 C33 -0.6(10)
P2 C29 C34 C33 -177.8(5)
C32 C33 C34 C29 -0.1(10)
C40 C35 C36 C37 1.1(9)
P2 C35 C36 C37 -179.9(5)
C35 C36 C37 C38 -1.0(10)
C36 C37 C38 C39 0.8(10)
C37 C38 C39 C40 -0.7(9)
C38 C39 C40 C35 0.9(9)
C36 C35 C40 C39 -1.0(8)
P2 C35 C40 C39 -180.0(4)
B9 C2 O1 Ru1 137.9(5)
C1 C2 O1 Ru1 -7.6(5)
B3 C2 O1 Ru1 62.3(5)
B8 C2 O1 Ru1 -146.7(4)
B6 C2 O1 Ru1 -76.8(5)
C22 C17 P1 C16 108.8(5)
C18 C17 P1 C16 -74.2(5)
C22 C17 P1 C6 4.2(5)
C18 C17 P1 C6 -178.8(4)
C22 C17 P1 Ru1 -112.2(4)
C18 C17 P1 Ru1 64.9(4)
C11 C16 P1 C17 -163.9(5)
C15 C16 P1 C17 12.6(6)
C11 C16 P1 C6 -57.3(5)
C15 C16 P1 C6 119.3(5)
C11 C16 P1 Ru1 64.5(6)
C15 C16 P1 Ru1 -118.9(5)
C5 C6 P1 C17 -94.1(5)
C7 C6 P1 C17 78.6(5)
C5 C6 P1 C16 160.7(5)
C7 C6 P1 C16 -26.6(5)
C5 C6 P1 Ru1 26.4(5)
C7 C6 P1 Ru1 -160.9(4)
C23 C28 P2 C35 175.9(5)
C27 C28 P2 C35 -1.1(5)
C23 C28 P2 C29 68.2(5)
C27 C28 P2 C29 -108.8(5)
C23 C28 P2 Ru1 -54.1(5)
C27 C28 P2 Ru1 128.9(4)
C40 C35 P2 C28 100.1(5)
C36 C35 P2 C28 -78.8(5)
C40 C35 P2 C29 -150.9(5)
C36 C35 P2 C29 30.2(5)
C40 C35 P2 Ru1 -32.7(5)
C36 C35 P2 Ru1 148.3(4)
C34 C29 P2 C28 159.4(5)
C30 C29 P2 C28 -17.8(5)
C34 C29 P2 C35 50.5(5)
C30 C29 P2 C35 -126.7(5)
C34 C29 P2 Ru1 -71.7(5)
C30 C29 P2 Ru1 111.1(5)
C2 O1 Ru1 S3 -145.8(3)
C2 O1 Ru1 S2 8.2(3)
C2 O1 Ru1 P2 118.9(3)
C2 O1 Ru1 P1 -49.9(6)
C28 P2 Ru1 O1 155.4(2)
C35 P2 Ru1 O1 -79.3(2)
C29 P2 Ru1 O1 35.4(2)
C28 P2 Ru1 S3 58.3(2)
C35 P2 Ru1 S3 -176.43(19)
C29 P2 Ru1 S3 -61.8(2)
C28 P2 Ru1 S2 -116.5(2)
C35 P2 Ru1 S2 8.8(2)
C29 P2 Ru1 S2 123.5(2)
C28 P2 Ru1 P1 -27.2(2)
C35 P2 Ru1 P1 98.06(19)
C29 P2 Ru1 P1 -147.3(2)
C17 P1 Ru1 O1 89.6(5)
C16 P1 Ru1 O1 -143.5(5)
C6 P1 Ru1 O1 -24.5(5)
C17 P1 Ru1 S3 -173.14(19)
C16 P1 Ru1 S3 -46.2(2)
C6 P1 Ru1 S3 72.77(18)
C17 P1 Ru1 S2 31.20(18)
C16 P1 Ru1 S2 158.2(2)
C6 P1 Ru1 S2 -82.89(18)
C17 P1 Ru1 P2 -79.04(18)
C16 P1 Ru1 P2 47.9(2)
C6 P1 Ru1 P2 166.88(18)
B4 C1 S2 Ru1 -136.7(4)
C2 C1 S2 Ru1 4.0(4)
B3 C1 S2 Ru1 -63.6(4)
B5 C1 S2 Ru1 142.4(5)
B6 C1 S2 Ru1 73.4(4)
O1 Ru1 S2 C1 -5.9(2)
S3 Ru1 S2 C1 94.7(2)
P2 Ru1 S2 C1 -97.24(18)
P1 Ru1 S2 C1 162.68(18)
C4 C3 S3 Ru1 9.3(7)
B16 C3 S3 Ru1 -69.5(6)
B15 C3 S3 Ru1 -142.6(5)
B13 C3 S3 Ru1 82.3(5)
B14 C3 S3 Ru1 151.5(4)
O1 Ru1 S3 C3 19.7(3)
S2 Ru1 S3 C3 -78.8(3)
P2 Ru1 S3 C3 112.4(3)
P1 Ru1 S3 C3 -146.9(3)
